data_7116912
loop_
_publ_author_name
'Liangwei Zhang'
'Xiangdong Li'
'Yuanhong Liu'
'Dayong Zhang'

_publ_section_title
;
 Palladium-catalyzed highly efficient synthesis of functionalized
 indolizines via cross-coupling/cycloisomerization cascade
;
_journal_name_full Chem.Commun.
_journal_page_first 6633
_journal_paper_doi 10.1039/C5cc01151E
_journal_volume 51
_journal_year 2015
_chemical_formula_sum 'C20 H20 F3 N O'
_chemical_formula_weight 347.37
_chemical_name_systematic
; 
 ? 
;
_space_group_crystal_system triclinic
_space_group_IT_number 2
_space_group_name_Hall '-P 1'
_space_group_name_H-M_alt 'P -1'
_symmetry_space_group_name_Hall '-P 1'
_symmetry_space_group_name_H-M 'P -1'
_atom_sites_solution_hydrogens geom
_audit_creation_method SHELXL-2013
_audit_update_record
;
2015-02-05 deposited with the CCDC.
2015-03-10 downloaded from the CCDC.
;
_cell_angle_alpha 83.334(18)
_cell_angle_beta 86.119(17)
_cell_angle_gamma 76.252(17)
_cell_formula_units_Z 8
_cell_length_a 10.018(7)
_cell_length_b 10.446(7)
_cell_length_c 35.11(2)
_cell_measurement_reflns_used 1716
_cell_measurement_temperature 293(2)
_cell_measurement_theta_max 41.109
_cell_measurement_theta_min 4.676
_cell_volume 3542(4)
_computing_cell_refinement 'Bruker SMART'
_computing_data_collection 'Bruker SMART'
_computing_data_reduction 'Bruker SHELXTL'
_computing_molecular_graphics 'Bruker SHELXTL'
_computing_publication_material 'Bruker SHELXTL'
_computing_structure_refinement 'SHELXL-2013 (Sheldrick, 2013)'
_computing_structure_solution 'Bruker SHELXTL'
_diffrn_ambient_temperature 293(2)
_diffrn_measured_fraction_theta_full 0.976
_diffrn_measured_fraction_theta_max 0.999
_diffrn_measurement_device_type 'CCD area detector'
_diffrn_measurement_method 'phi and omega scans'
_diffrn_radiation_type MoK\a
_diffrn_radiation_wavelength 0.71073
_diffrn_reflns_av_R_equivalents 0.0437
_diffrn_reflns_av_unetI/netI 0.0957
_diffrn_reflns_Laue_measured_fraction_full 0.976
_diffrn_reflns_Laue_measured_fraction_max 0.999
_diffrn_reflns_limit_h_max 11
_diffrn_reflns_limit_h_min -11
_diffrn_reflns_limit_k_max 12
_diffrn_reflns_limit_k_min -12
_diffrn_reflns_limit_l_max 39
_diffrn_reflns_limit_l_min -41
_diffrn_reflns_number 20150
_diffrn_reflns_point_group_measured_fraction_full 0.976
_diffrn_reflns_point_group_measured_fraction_max 0.999
_diffrn_reflns_theta_full 25.242
_diffrn_reflns_theta_max 25.047
_diffrn_reflns_theta_min 0.584
_exptl_absorpt_coefficient_mu 0.101
_exptl_absorpt_correction_T_max 0.7457
_exptl_absorpt_correction_T_min 0.5794
_exptl_absorpt_correction_type multi-scan
_exptl_absorpt_process_details sadabs
_exptl_crystal_colour green
_exptl_crystal_density_diffrn 1.303
_exptl_crystal_description prismatic
_exptl_crystal_F_000 1456
_exptl_crystal_size_max 0.211
_exptl_crystal_size_mid 0.154
_exptl_crystal_size_min 0.112
_refine_diff_density_max 0.482
_refine_diff_density_min -0.273
_refine_diff_density_rms 0.053
_refine_ls_extinction_coef .
_refine_ls_extinction_method none
_refine_ls_goodness_of_fit_ref 0.940
_refine_ls_hydrogen_treatment constr
_refine_ls_matrix_type full
_refine_ls_number_parameters 1001
_refine_ls_number_reflns 12506
_refine_ls_number_restraints 16
_refine_ls_restrained_S_all 0.942
_refine_ls_R_factor_all 0.1790
_refine_ls_R_factor_gt 0.0777
_refine_ls_shift/su_max 0.006
_refine_ls_shift/su_mean 0.001
_refine_ls_structure_factor_coef Fsqd
_refine_ls_weighting_details 'w=1/[\s^2^(Fo^2^)+(0.1360P)^2^] where P=(Fo^2^+2Fc^2^)/3'
_refine_ls_weighting_scheme calc
_refine_ls_wR_factor_gt 0.2153
_refine_ls_wR_factor_ref 0.2853
_reflns_Friedel_coverage 0.000
_reflns_Friedel_fraction_full .
_reflns_Friedel_fraction_max .
_reflns_number_gt 4783
_reflns_number_total 12506
_reflns_threshold_expression 'I > 2\s(I)'
_cod_data_source_file c5cc01151e2-3.cif
_cod_data_source_block cd214661
_cod_database_code 7116912
_shelx_space_group_comment
; 
The symmetry employed for this shelxl refinement is uniquely defined 
by the following loop, which should always be used as a source of 
symmetry information in preference to the above space-group names. 
They are only intended as comments. 
;
_shelxl_version_number 2013-4

loop_
_space_group_symop_operation_xyz
'x, y, z'
'-x, -y, -z'

loop_
_atom_site_label
_atom_site_type_symbol
_atom_site_fract_x
_atom_site_fract_y
_atom_site_fract_z
_atom_site_U_iso_or_equiv
_atom_site_adp_type
_atom_site_occupancy
_atom_site_site_symmetry_order
_atom_site_calc_flag
_atom_site_refinement_flags_posn
_atom_site_refinement_flags_adp
_atom_site_refinement_flags_occupancy
_atom_site_disorder_assembly
_atom_site_disorder_group
N1 N 0.2534(3) 0.5786(3) 0.36523(10) 0.0600(9) Uani 1 1 d . . . . .
N2 N 0.7414(3) 0.5843(3) 0.36234(9) 0.0590(9) Uani 1 1 d . . . . .
N3 N 0.4700(3) 0.9189(3) 0.13596(10) 0.0612(9) Uani 1 1 d . . . . .
N4 N -0.0314(3) 0.9182(3) 0.13644(10) 0.0616(9) Uani 1 1 d . . . . .
O1 O 0.2632(3) 0.8375(3) 0.56519(9) 0.0851(9) Uani 1 1 d . . . . .
O2 O 0.7675(3) 0.8055(3) 0.56620(9) 0.0822(9) Uani 1 1 d . . . . .
O3 O 0.7100(3) 0.6785(4) -0.06621(9) 0.0918(10) Uani 1 1 d D . . . .
O4 O 0.2093(3) 0.6774(4) -0.06538(9) 0.0918(10) Uani 1 1 d D . . . .
F1 F 0.4249(5) 0.3067(4) 0.29164(14) 0.1659(18) Uani 1 1 d . . . . .
F2 F 0.6118(4) 0.2914(4) 0.31435(13) 0.1638(17) Uani 1 1 d . . . . .
F3 F 0.4812(5) 0.1743(3) 0.33858(13) 0.181(2) Uani 1 1 d . . . . .
F4 F 0.9147(4) 0.3271(4) 0.28517(12) 0.1460(14) Uani 1 1 d . . . . .
F5 F 1.1042(3) 0.3130(3) 0.30700(11) 0.1348(13) Uani 1 1 d . . . . .
F6 F 0.9797(4) 0.1867(3) 0.32987(10) 0.1565(17) Uani 1 1 d . . . . .
F7 F 0.4731(5) 1.1831(4) 0.21156(14) 0.1688(17) Uani 1 1 d . . . . .
F8 F 0.4878(5) 1.3201(4) 0.16653(13) 0.184(2) Uani 1 1 d . . . . .
F9 F 0.6648(4) 1.1950(4) 0.19001(14) 0.1688(18) Uani 1 1 d . . . . .
F10 F -0.0262(5) 1.1820(4) 0.21215(13) 0.1576(16) Uani 1 1 d . . . . .
F11 F -0.0162(5) 1.3198(4) 0.16673(12) 0.1731(18) Uani 1 1 d . . . . .
F12 F 0.1645(4) 1.1992(4) 0.18927(13) 0.1546(16) Uani 1 1 d . . . . .
C1 C 0.3109(4) 0.4860(4) 0.34086(13) 0.0705(12) Uani 1 1 d . . . . .
H1 H 0.2720 0.4875 0.3175 0.085 Uiso 1 1 calc R U . . .
C2 C 0.4250(5) 0.3916(4) 0.35084(15) 0.0769(14) Uani 1 1 d . . . . .
C3 C 0.4825(5) 0.3878(4) 0.38661(16) 0.0814(14) Uani 1 1 d . . . . .
H3 H 0.5597 0.3218 0.3935 0.098 Uiso 1 1 calc R U . . .
C4 C 0.4266(4) 0.4790(4) 0.41100(13) 0.0715(12) Uani 1 1 d . . . . .
H4 H 0.4668 0.4764 0.4343 0.086 Uiso 1 1 calc R U . . .
C5 C 0.3074(4) 0.5785(4) 0.40139(12) 0.0595(11) Uani 1 1 d . . . . .
C6 C 0.2207(4) 0.6784(4) 0.41984(11) 0.0567(10) Uani 1 1 d . . . . .
C7 C 0.1166(4) 0.7397(4) 0.39380(12) 0.0595(11) Uani 1 1 d . . . . .
H7 H 0.0444 0.8113 0.3985 0.071 Uiso 1 1 calc R U . . .
C8 C 0.1372(4) 0.6791(4) 0.36123(12) 0.0614(11) Uani 1 1 d . . . . .
C9 C 0.0629(4) 0.7070(4) 0.32480(12) 0.0694(12) Uani 1 1 d . . . . .
H9A H 0.0278 0.6306 0.3210 0.083 Uiso 1 1 calc R U . . .
H9B H 0.1274 0.7193 0.3036 0.083 Uiso 1 1 calc R U . . .
C10 C -0.0552(4) 0.8277(4) 0.32394(11) 0.0677(12) Uani 1 1 d . . . . .
H10A H -0.0221 0.9031 0.3297 0.081 Uiso 1 1 calc R U . . .
H10B H -0.1241 0.8126 0.3436 0.081 Uiso 1 1 calc R U . . .
C11 C -0.1204(5) 0.8590(5) 0.28533(13) 0.0869(14) Uani 1 1 d . . . . .
H11A H -0.0505 0.8719 0.2657 0.104 Uiso 1 1 calc R U . . .
H11B H -0.1540 0.7836 0.2799 0.104 Uiso 1 1 calc R U . . .
C12 C -0.2366(5) 0.9793(5) 0.28296(16) 0.1095(18) Uani 1 1 d . . . . .
H12A H -0.3024 0.9710 0.3037 0.164 Uiso 1 1 calc R U . . .
H12B H -0.2801 0.9876 0.2590 0.164 Uiso 1 1 calc R U . . .
H12C H -0.2019 1.0565 0.2846 0.164 Uiso 1 1 calc R U . . .
C13 C 0.4856(6) 0.2933(6) 0.3240(2) 0.1010(18) Uani 1 1 d . . . . .
C14 C 0.2304(4) 0.7171(4) 0.45800(11) 0.0560(10) Uani 1 1 d . . . . .
C15 C 0.3556(4) 0.7089(4) 0.47394(12) 0.0634(11) Uani 1 1 d . . . . .
H15 H 0.4366 0.6766 0.4600 0.076 Uiso 1 1 calc R U . . .
C16 C 0.3632(4) 0.7473(4) 0.50959(13) 0.0693(12) Uani 1 1 d . . . . .
H16 H 0.4488 0.7397 0.5195 0.083 Uiso 1 1 calc R U . . .
C17 C 0.2462(4) 0.7967(4) 0.53080(12) 0.0638(11) Uani 1 1 d . . . . .
C18 C 0.1199(4) 0.8064(4) 0.51582(13) 0.0704(12) Uani 1 1 d . . . . .
H18 H 0.0393 0.8407 0.5296 0.084 Uiso 1 1 calc R U . . .
C19 C 0.1140(4) 0.7646(4) 0.48003(12) 0.0656(12) Uani 1 1 d . . . . .
H19 H 0.0284 0.7687 0.4706 0.079 Uiso 1 1 calc R U . . .
C20 C 0.1441(5) 0.9093(5) 0.58497(14) 0.0991(17) Uani 1 1 d . . . . .
H20A H 0.0999 0.9853 0.5685 0.149 Uiso 1 1 calc R U . . .
H20B H 0.1713 0.9377 0.6077 0.149 Uiso 1 1 calc R U . . .
H20C H 0.0814 0.8531 0.5920 0.149 Uiso 1 1 calc R U . . .
C21 C 0.7978(4) 0.4953(4) 0.33703(12) 0.0659(11) Uani 1 1 d . . . . .
H21 H 0.7563 0.4978 0.3140 0.079 Uiso 1 1 calc R U . . .
C22 C 0.9142(5) 0.4031(4) 0.34550(14) 0.0721(13) Uani 1 1 d . . . . .
C23 C 0.9759(4) 0.3986(4) 0.38079(14) 0.0754(13) Uani 1 1 d . . . . .
H23 H 1.0574 0.3367 0.3864 0.091 Uiso 1 1 calc R U . . .
C24 C 0.9162(4) 0.4846(4) 0.40662(13) 0.0696(12) Uani 1 1 d . . . . .
H24 H 0.9569 0.4804 0.4299 0.083 Uiso 1 1 calc R U . . .
C25 C 0.7953(4) 0.5787(4) 0.39867(12) 0.0615(11) Uani 1 1 d . . . . .
C26 C 0.7122(4) 0.6809(4) 0.41747(11) 0.0571(10) Uani 1 1 d . . . . .
C27 C 0.6100(4) 0.7482(4) 0.39143(12) 0.0586(11) Uani 1 1 d . . . . .
H27 H 0.5412 0.8224 0.3962 0.070 Uiso 1 1 calc R U . . .
C28 C 0.6272(4) 0.6886(4) 0.35844(12) 0.0623(11) Uani 1 1 d . . . . .
C29 C 0.5497(4) 0.7188(4) 0.32263(12) 0.0688(12) Uani 1 1 d . . . . .
H29A H 0.5134 0.6431 0.3190 0.083 Uiso 1 1 calc R U . . .
H29B H 0.6131 0.7309 0.3011 0.083 Uiso 1 1 calc R U . . .
C30 C 0.4337(4) 0.8389(4) 0.32221(12) 0.0700(12) Uani 1 1 d . . . . .
H30A H 0.4674 0.9134 0.3284 0.084 Uiso 1 1 calc R U . . .
H30B H 0.3644 0.8235 0.3417 0.084 Uiso 1 1 calc R U . . .
C31 C 0.3689(5) 0.8728(5) 0.28338(14) 0.0970(16) Uani 1 1 d . . . . .
H31A H 0.4394 0.8857 0.2639 0.116 Uiso 1 1 calc R U . . .
H31B H 0.3345 0.7983 0.2775 0.116 Uiso 1 1 calc R U . . .
C32 C 0.2568(6) 0.9907(6) 0.28125(18) 0.132(2) Uani 1 1 d . . . . .
H32A H 0.1892 0.9812 0.3014 0.198 Uiso 1 1 calc R U . . .
H32B H 0.2154 1.0019 0.2569 0.198 Uiso 1 1 calc R U . . .
H32C H 0.2920 1.0668 0.2841 0.198 Uiso 1 1 calc R U . . .
C33 C 0.9771(6) 0.3070(5) 0.31828(17) 0.0873(16) Uani 1 1 d . . . . .
C34 C 0.7272(4) 0.7158(4) 0.45573(11) 0.0570(10) Uani 1 1 d . . . . .
C35 C 0.7743(4) 0.6187(4) 0.48552(12) 0.0640(11) Uani 1 1 d . . . . .
H35 H 0.7984 0.5300 0.4809 0.077 Uiso 1 1 calc R U . . .
C36 C 0.7856(4) 0.6527(4) 0.52165(12) 0.0672(12) Uani 1 1 d . . . . .
H36 H 0.8175 0.5863 0.5411 0.081 Uiso 1 1 calc R U . . .
C37 C 0.7506(4) 0.7836(4) 0.52978(13) 0.0622(11) Uani 1 1 d . . . . .
C38 C 0.7005(4) 0.8791(4) 0.50090(12) 0.0666(12) Uani 1 1 d . . . . .
H38 H 0.6728 0.9674 0.5057 0.080 Uiso 1 1 calc R U . . .
C39 C 0.6914(4) 0.8442(4) 0.46472(12) 0.0674(12) Uani 1 1 d . . . . .
H39 H 0.6593 0.9111 0.4454 0.081 Uiso 1 1 calc R U . . .
C40 C 0.7173(6) 0.9343(5) 0.57681(15) 0.116(2) Uani 1 1 d . . . . .
H40A H 0.7577 0.9951 0.5599 0.175 Uiso 1 1 calc R U . . .
H40B H 0.7407 0.9370 0.6027 0.175 Uiso 1 1 calc R U . . .
H40C H 0.6191 0.9587 0.5750 0.175 Uiso 1 1 calc R U . . .
C41 C 0.4702(4) 1.0098(4) 0.16105(13) 0.0711(12) Uani 1 1 d . . . . .
H41 H 0.4204 1.0069 0.1843 0.085 Uiso 1 1 calc R U . . .
C42 C 0.5421(5) 1.1030(5) 0.15206(16) 0.0816(14) Uani 1 1 d . . . . .
C43 C 0.6189(5) 1.1046(4) 0.11640(16) 0.0845(14) Uani 1 1 d . . . . .
H43 H 0.6721 1.1667 0.1106 0.101 Uiso 1 1 calc R U . . .
C44 C 0.6167(4) 1.0194(4) 0.09102(13) 0.0717(12) Uani 1 1 d . . . . .
H44 H 0.6652 1.0246 0.0676 0.086 Uiso 1 1 calc R U . . .
C45 C 0.5405(4) 0.9216(4) 0.09989(13) 0.0627(11) Uani 1 1 d . . . . .
C46 C 0.5170(4) 0.8201(4) 0.08110(12) 0.0583(10) Uani 1 1 d . . . . .
C47 C 0.4321(4) 0.7564(4) 0.10689(12) 0.0602(10) Uani 1 1 d . . . . .
H47 H 0.4001 0.6836 0.1020 0.072 Uiso 1 1 calc R U . . .
C48 C 0.4040(4) 0.8168(4) 0.13993(12) 0.0629(11) Uani 1 1 d . . . . .
C49 C 0.3247(4) 0.7873(4) 0.17604(12) 0.0743(12) Uani 1 1 d . . . . .
H49A H 0.3842 0.7750 0.1975 0.089 Uiso 1 1 calc R U . . .
H49B H 0.2493 0.8632 0.1797 0.089 Uiso 1 1 calc R U . . .
C50 C 0.2680(4) 0.6677(4) 0.17640(12) 0.0724(12) Uani 1 1 d . . . . .
H50A H 0.3417 0.5931 0.1704 0.087 Uiso 1 1 calc R U . . .
H50B H 0.2009 0.6831 0.1567 0.087 Uiso 1 1 calc R U . . .
C51 C 0.2002(5) 0.6343(5) 0.21510(15) 0.0984(16) Uani 1 1 d . . . . .
H51A H 0.2669 0.6226 0.2347 0.118 Uiso 1 1 calc R U . . .
H51B H 0.1254 0.7088 0.2206 0.118 Uiso 1 1 calc R U . . .
C52 C 0.1469(7) 0.5173(6) 0.21752(19) 0.135(2) Uani 1 1 d . . . . .
H52A H 0.0943 0.5204 0.1954 0.203 Uiso 1 1 calc R U . . .
H52B H 0.0890 0.5130 0.2403 0.203 Uiso 1 1 calc R U . . .
H52C H 0.2219 0.4403 0.2184 0.203 Uiso 1 1 calc R U . . .
C53 C 0.5428(7) 1.2010(6) 0.1785(2) 0.1013(18) Uani 1 1 d . . . . .
C54 C 0.5657(4) 0.7837(4) 0.04280(12) 0.0571(10) Uani 1 1 d . . . . .
C57 C 0.6586(5) 0.7094(5) -0.03021(13) 0.0676(12) Uani 1 1 d . . . . .
C61 C -0.0324(4) 1.0094(4) 0.16142(13) 0.0713(12) Uani 1 1 d . . . . .
H61 H -0.0834 1.0074 0.1845 0.086 Uiso 1 1 calc R U . . .
C62 C 0.0407(5) 1.1020(5) 0.15249(16) 0.0784(14) Uani 1 1 d . . . . .
C63 C 0.1160(5) 1.1058(4) 0.11687(16) 0.0829(14) Uani 1 1 d . . . . .
H63 H 0.1669 1.1696 0.1108 0.100 Uiso 1 1 calc R U . . .
C64 C 0.1148(4) 1.0184(4) 0.09174(14) 0.0736(12) Uani 1 1 d . . . . .
H64 H 0.1642 1.0230 0.0684 0.088 Uiso 1 1 calc R U . . .
C65 C 0.0396(4) 0.9202(4) 0.10037(13) 0.0650(11) Uani 1 1 d . . . . .
C66 C 0.0149(4) 0.8189(4) 0.08172(12) 0.0582(10) Uani 1 1 d . . . . .
C67 C -0.0687(4) 0.7557(4) 0.10774(12) 0.0617(11) Uani 1 1 d . . . . .
H67 H -0.1001 0.6824 0.1030 0.074 Uiso 1 1 calc R U . . .
C68 C -0.0970(4) 0.8157(4) 0.14050(12) 0.0613(11) Uani 1 1 d . . . . .
C69 C -0.1759(4) 0.7864(4) 0.17668(12) 0.0725(12) Uani 1 1 d . . . . .
H69A H -0.2510 0.8625 0.1804 0.087 Uiso 1 1 calc R U . . .
H69B H -0.1159 0.7743 0.1980 0.087 Uiso 1 1 calc R U . . .
C70 C -0.2335(4) 0.6668(4) 0.17758(12) 0.0713(12) Uani 1 1 d . . . . .
H70A H -0.1600 0.5920 0.1716 0.086 Uiso 1 1 calc R U . . .
H70B H -0.3006 0.6820 0.1579 0.086 Uiso 1 1 calc R U . . .
C71 C -0.3020(5) 0.6321(5) 0.21640(14) 0.0925(15) Uani 1 1 d . . . . .
H71A H -0.2348 0.6183 0.2360 0.111 Uiso 1 1 calc R U . . .
H71B H -0.3755 0.7072 0.2222 0.111 Uiso 1 1 calc R U . . .
C72 C -0.3594(6) 0.5137(6) 0.21870(17) 0.1170(19) Uani 1 1 d . . . . .
H72A H -0.4241 0.5248 0.1989 0.176 Uiso 1 1 calc R U . . .
H72B H -0.4051 0.5022 0.2433 0.176 Uiso 1 1 calc R U . . .
H72C H -0.2864 0.4371 0.2153 0.176 Uiso 1 1 calc R U . . .
C73 C 0.0417(6) 1.2004(6) 0.1786(2) 0.1008(18) Uani 1 1 d . . . . .
C74 C 0.0636(4) 0.7842(4) 0.04366(12) 0.0576(10) Uani 1 1 d . . . . .
C77 C 0.1577(5) 0.7089(5) -0.02951(13) 0.0677(12) Uani 1 1 d . . . . .
C55 C 0.6980(9) 0.7924(8) 0.0256(2) 0.064(2) Uani 0.5 1 d . . P A 1
H55 H 0.7560 0.8267 0.0390 0.077 Uiso 0.5 1 calc R U P A 1
C56 C 0.7424(9) 0.7523(8) -0.0098(3) 0.068(2) Uani 0.5 1 d . . P A 1
H56 H 0.8306 0.7552 -0.0194 0.081 Uiso 0.5 1 calc R U P A 1
C58 C 0.5301(9) 0.6961(9) -0.0160(3) 0.066(2) Uani 0.5 1 d . . P A 1
H58 H 0.4742 0.6630 -0.0305 0.079 Uiso 0.5 1 calc R U P A 1
C59 C 0.4867(8) 0.7321(8) 0.0193(3) 0.064(2) Uani 0.5 1 d . . P A 1
H59 H 0.4003 0.7222 0.0287 0.076 Uiso 0.5 1 calc R U P A 1
C60 C 0.661(5) 0.599(2) -0.0890(6) 0.155(7) Uani 0.5 1 d D U P B 1
H60A H 0.6303 0.5299 -0.0728 0.233 Uiso 0.5 1 calc R U P B 1
H60B H 0.7331 0.5602 -0.1064 0.233 Uiso 0.5 1 calc R U P B 1
H60C H 0.5852 0.6522 -0.1033 0.233 Uiso 0.5 1 calc R U P B 1
C75 C 0.2005(8) 0.7917(8) 0.0261(2) 0.064(2) Uani 0.5 1 d . . P C 1
H75 H 0.2596 0.8251 0.0394 0.077 Uiso 0.5 1 calc R U P C 1
C76 C 0.2411(9) 0.7509(9) -0.0088(3) 0.068(2) Uani 0.5 1 d . . P C 1
H76 H 0.3295 0.7524 -0.0185 0.082 Uiso 0.5 1 calc R U P C 1
C78 C 0.0290(10) 0.6942(9) -0.0149(3) 0.070(2) Uani 0.5 1 d . . P C 1
H78 H -0.0260 0.6579 -0.0288 0.084 Uiso 0.5 1 calc R U P C 1
C79 C -0.0138(9) 0.7336(9) 0.0198(3) 0.069(2) Uani 0.5 1 d . . P C 1
H79 H -0.1016 0.7269 0.0288 0.083 Uiso 0.5 1 calc R U P C 1
C80 C 0.1408(14) 0.5978(14) -0.0845(5) 0.103(4) Uani 0.5 1 d D U P D 1
H80A H 0.1239 0.5256 -0.0668 0.155 Uiso 0.5 1 calc R U P D 1
H80B H 0.1979 0.5636 -0.1058 0.155 Uiso 0.5 1 calc R U P D 1
H80C H 0.0549 0.6513 -0.0936 0.155 Uiso 0.5 1 calc R U P D 1
C55' C 0.5779(8) 0.8824(8) 0.0132(2) 0.061(2) Uani 0.5 1 d . . P A 2
H55' H 0.5548 0.9711 0.0178 0.074 Uiso 0.5 1 calc R U P A 2
C56' C 0.6237(8) 0.8474(8) -0.0222(3) 0.065(2) Uani 0.5 1 d . . P A 2
H56' H 0.6331 0.9130 -0.0418 0.078 Uiso 0.5 1 calc R U P A 2
C58' C 0.6397(9) 0.6193(9) -0.0014(3) 0.067(2) Uani 0.5 1 d . . P A 2
H58' H 0.6566 0.5305 -0.0057 0.080 Uiso 0.5 1 calc R U P A 2
C59' C 0.5961(9) 0.6560(9) 0.0339(3) 0.069(2) Uani 0.5 1 d . . P A 2
H59' H 0.5864 0.5899 0.0534 0.082 Uiso 0.5 1 calc R U P A 2
C60' C 0.695(5) 0.5593(18) -0.0755(5) 0.154(8) Uani 0.5 1 d D U P B 2
H60D H 0.7672 0.4897 -0.0646 0.231 Uiso 0.5 1 calc R U P B 2
H60E H 0.7001 0.5595 -0.1029 0.231 Uiso 0.5 1 calc R U P B 2
H60F H 0.6076 0.5451 -0.0656 0.231 Uiso 0.5 1 calc R U P B 2
C75' C 0.0741(8) 0.8809(8) 0.0143(2) 0.061(2) Uani 0.5 1 d . . P C 2
H75' H 0.0493 0.9697 0.0186 0.073 Uiso 0.5 1 calc R U P C 2
C76' C 0.1214(8) 0.8459(8) -0.0216(2) 0.063(2) Uani 0.5 1 d . . P C 2
H76' H 0.1301 0.9117 -0.0412 0.076 Uiso 0.5 1 calc R U P C 2
C78' C 0.1404(8) 0.6193(8) 0.0000(3) 0.063(2) Uani 0.5 1 d . . P C 2
H78' H 0.1610 0.5300 -0.0039 0.075 Uiso 0.5 1 calc R U P C 2
C79' C 0.0939(9) 0.6558(9) 0.0351(2) 0.062(2) Uani 0.5 1 d . . P C 2
H79' H 0.0820 0.5902 0.0544 0.075 Uiso 0.5 1 calc R U P C 2
C80' C 0.2178(16) 0.5581(13) -0.0772(6) 0.117(5) Uani 0.5 1 d D U P D 2
H80D H 0.2883 0.4935 -0.0638 0.176 Uiso 0.5 1 calc R U P D 2
H80E H 0.2398 0.5615 -0.1043 0.176 Uiso 0.5 1 calc R U P D 2
H80F H 0.1312 0.5338 -0.0720 0.176 Uiso 0.5 1 calc R U P D 2

loop_
_atom_site_aniso_label
_atom_site_aniso_U_11
_atom_site_aniso_U_22
_atom_site_aniso_U_33
_atom_site_aniso_U_23
_atom_site_aniso_U_13
_atom_site_aniso_U_12
N1 0.057(2) 0.053(2) 0.069(2) -0.0089(17) 0.0089(18) -0.0135(17)
N2 0.057(2) 0.057(2) 0.064(2) -0.0047(17) 0.0008(17) -0.0156(18)
N3 0.060(2) 0.056(2) 0.069(2) -0.0110(18) -0.0109(18) -0.0112(17)
N4 0.059(2) 0.054(2) 0.071(3) -0.0104(18) -0.0124(18) -0.0082(17)
O1 0.086(2) 0.089(2) 0.075(2) -0.0126(17) -0.0043(17) -0.0080(18)
O2 0.089(2) 0.086(2) 0.072(2) -0.0136(16) -0.0086(16) -0.0178(18)
O3 0.097(2) 0.111(3) 0.075(2) -0.0168(19) 0.0072(18) -0.038(2)
O4 0.099(3) 0.112(3) 0.073(2) -0.0171(19) 0.0058(19) -0.041(2)
F1 0.154(4) 0.167(4) 0.175(4) -0.103(3) -0.002(3) 0.007(3)
F2 0.098(3) 0.172(4) 0.239(4) -0.121(3) 0.071(3) -0.039(2)
F3 0.250(5) 0.076(2) 0.221(4) -0.066(3) 0.091(4) -0.049(3)
F4 0.148(3) 0.161(3) 0.121(3) -0.068(3) 0.007(2) 0.003(2)
F5 0.095(2) 0.141(3) 0.174(3) -0.065(2) 0.058(2) -0.032(2)
F6 0.245(4) 0.067(2) 0.150(3) -0.033(2) 0.088(3) -0.036(2)
F7 0.190(4) 0.175(4) 0.176(4) -0.100(3) 0.011(3) -0.076(3)
F8 0.265(5) 0.078(2) 0.205(4) -0.052(3) -0.098(4) 0.011(3)
F9 0.113(3) 0.176(4) 0.244(5) -0.127(3) -0.050(3) -0.023(3)
F10 0.183(4) 0.152(4) 0.163(4) -0.088(3) 0.009(3) -0.058(3)
F11 0.235(5) 0.080(2) 0.203(4) -0.057(3) -0.088(3) 0.010(3)
F12 0.109(3) 0.163(3) 0.214(4) -0.104(3) -0.045(3) -0.025(2)
C1 0.061(3) 0.070(3) 0.086(3) -0.025(2) 0.015(2) -0.023(2)
C2 0.066(3) 0.062(3) 0.100(4) -0.015(3) 0.019(3) -0.013(2)
C3 0.064(3) 0.058(3) 0.113(4) -0.008(3) 0.013(3) -0.002(2)
C4 0.060(3) 0.062(3) 0.087(3) -0.001(2) 0.005(2) -0.009(2)
C5 0.053(3) 0.055(3) 0.070(3) 0.001(2) 0.012(2) -0.020(2)
C6 0.053(2) 0.048(2) 0.067(3) -0.002(2) 0.008(2) -0.012(2)
C7 0.053(2) 0.054(2) 0.068(3) -0.008(2) 0.005(2) -0.006(2)
C8 0.057(3) 0.054(2) 0.071(3) -0.004(2) 0.007(2) -0.013(2)
C9 0.073(3) 0.067(3) 0.070(3) -0.011(2) -0.002(2) -0.018(2)
C10 0.069(3) 0.069(3) 0.068(3) -0.017(2) 0.002(2) -0.020(2)
C11 0.085(3) 0.091(4) 0.085(3) -0.018(3) -0.013(3) -0.015(3)
C12 0.097(4) 0.100(4) 0.120(5) -0.006(3) -0.025(3) 0.004(3)
C13 0.079(4) 0.074(4) 0.154(6) -0.041(4) 0.021(4) -0.019(3)
C14 0.043(2) 0.054(2) 0.068(3) 0.000(2) 0.007(2) -0.0099(19)
C15 0.055(3) 0.059(3) 0.071(3) -0.004(2) 0.011(2) -0.007(2)
C16 0.055(3) 0.067(3) 0.082(3) -0.001(2) 0.006(2) -0.014(2)
C17 0.070(3) 0.061(3) 0.057(3) 0.001(2) 0.001(2) -0.013(2)
C18 0.058(3) 0.067(3) 0.081(3) -0.011(2) 0.016(2) -0.010(2)
C19 0.051(3) 0.070(3) 0.075(3) -0.006(2) 0.005(2) -0.014(2)
C20 0.113(4) 0.105(4) 0.082(4) -0.029(3) 0.024(3) -0.028(3)
C21 0.069(3) 0.060(3) 0.072(3) -0.012(2) 0.007(2) -0.023(2)
C22 0.073(3) 0.053(3) 0.088(4) -0.003(2) 0.018(3) -0.018(2)
C23 0.062(3) 0.058(3) 0.098(4) 0.000(3) 0.004(3) -0.002(2)
C24 0.062(3) 0.058(3) 0.082(3) -0.001(2) 0.000(2) -0.005(2)
C25 0.058(3) 0.056(3) 0.070(3) 0.004(2) 0.004(2) -0.019(2)
C26 0.053(2) 0.053(2) 0.063(3) 0.003(2) 0.007(2) -0.015(2)
C27 0.050(2) 0.052(2) 0.069(3) -0.008(2) 0.007(2) -0.0060(19)
C28 0.051(3) 0.055(3) 0.076(3) 0.003(2) 0.004(2) -0.010(2)
C29 0.067(3) 0.070(3) 0.071(3) -0.003(2) -0.004(2) -0.021(2)
C30 0.066(3) 0.067(3) 0.075(3) -0.007(2) -0.006(2) -0.012(2)
C31 0.081(3) 0.102(4) 0.106(4) -0.010(3) -0.031(3) -0.009(3)
C32 0.116(5) 0.123(5) 0.145(6) -0.003(4) -0.038(4) 0.001(4)
C33 0.085(4) 0.074(4) 0.093(4) -0.011(3) 0.015(3) -0.002(3)
C34 0.050(2) 0.056(3) 0.064(3) 0.005(2) 0.005(2) -0.016(2)
C35 0.066(3) 0.054(3) 0.070(3) -0.004(2) 0.005(2) -0.014(2)
C36 0.060(3) 0.066(3) 0.072(3) 0.012(2) 0.003(2) -0.018(2)
C37 0.059(3) 0.062(3) 0.068(3) -0.003(2) 0.001(2) -0.022(2)
C38 0.066(3) 0.056(3) 0.076(3) -0.005(2) 0.003(2) -0.012(2)
C39 0.069(3) 0.056(3) 0.072(3) 0.004(2) 0.002(2) -0.012(2)
C40 0.154(5) 0.090(4) 0.099(4) -0.050(3) -0.017(4) 0.006(4)
C41 0.064(3) 0.066(3) 0.081(3) -0.014(2) -0.020(2) -0.003(2)
C42 0.075(3) 0.070(3) 0.101(4) -0.016(3) -0.026(3) -0.011(3)
C43 0.085(4) 0.065(3) 0.112(4) -0.012(3) -0.021(3) -0.029(3)
C44 0.073(3) 0.060(3) 0.087(3) 0.004(2) -0.022(2) -0.025(2)
C45 0.061(3) 0.049(3) 0.077(3) 0.001(2) -0.019(2) -0.010(2)
C46 0.056(3) 0.051(2) 0.068(3) 0.000(2) -0.013(2) -0.012(2)
C47 0.059(3) 0.056(2) 0.071(3) -0.006(2) -0.012(2) -0.021(2)
C48 0.056(3) 0.061(3) 0.073(3) -0.010(2) -0.017(2) -0.013(2)
C49 0.067(3) 0.083(3) 0.071(3) -0.007(2) 0.000(2) -0.014(2)
C50 0.066(3) 0.071(3) 0.080(3) -0.005(2) 0.000(2) -0.017(2)
C51 0.091(4) 0.104(4) 0.103(4) -0.010(3) 0.020(3) -0.035(3)
C52 0.142(6) 0.127(5) 0.146(6) -0.004(4) 0.025(4) -0.062(4)
C53 0.100(5) 0.083(4) 0.134(6) -0.044(4) -0.020(4) -0.025(4)
C54 0.052(3) 0.054(3) 0.067(3) 0.001(2) -0.011(2) -0.016(2)
C57 0.057(3) 0.081(4) 0.066(3) -0.005(3) -0.006(2) -0.018(3)
C61 0.068(3) 0.064(3) 0.082(3) -0.016(2) -0.016(2) -0.010(2)
C62 0.073(3) 0.063(3) 0.102(4) -0.021(3) -0.029(3) -0.007(3)
C63 0.080(3) 0.061(3) 0.114(4) -0.007(3) -0.017(3) -0.026(3)
C64 0.075(3) 0.059(3) 0.090(3) 0.000(2) -0.016(2) -0.021(2)
C65 0.062(3) 0.058(3) 0.073(3) 0.002(2) -0.017(2) -0.012(2)
C66 0.060(3) 0.050(2) 0.065(3) -0.002(2) -0.018(2) -0.011(2)
C67 0.061(3) 0.057(3) 0.070(3) -0.004(2) -0.010(2) -0.018(2)
C68 0.057(3) 0.060(3) 0.069(3) -0.009(2) -0.011(2) -0.014(2)
C69 0.066(3) 0.081(3) 0.071(3) -0.013(2) -0.006(2) -0.016(2)
C70 0.067(3) 0.072(3) 0.075(3) -0.011(2) -0.004(2) -0.015(2)
C71 0.084(3) 0.106(4) 0.092(4) -0.020(3) 0.013(3) -0.032(3)
C72 0.120(5) 0.112(5) 0.133(5) -0.007(4) 0.000(4) -0.059(4)
C73 0.097(5) 0.074(4) 0.135(6) -0.037(4) -0.020(4) -0.011(3)
C74 0.055(3) 0.053(3) 0.067(3) -0.002(2) -0.015(2) -0.016(2)
C77 0.068(3) 0.073(3) 0.064(3) -0.002(3) -0.008(3) -0.020(3)
C55 0.069(6) 0.066(6) 0.067(6) -0.002(4) -0.019(5) -0.031(5)
C56 0.063(6) 0.067(6) 0.078(7) -0.008(5) -0.002(5) -0.022(5)
C58 0.063(6) 0.076(6) 0.064(6) -0.003(5) -0.022(5) -0.026(5)
C59 0.050(5) 0.068(6) 0.075(7) 0.000(5) -0.008(5) -0.020(5)
C60 0.33(2) 0.084(11) 0.058(14) 0.004(8) 0.013(13) -0.068(16)
C75 0.059(6) 0.070(6) 0.070(6) -0.002(5) -0.010(5) -0.029(5)
C76 0.058(6) 0.080(6) 0.070(7) -0.003(5) 0.000(5) -0.026(5)
C78 0.070(7) 0.078(6) 0.072(7) 0.001(5) -0.018(6) -0.036(5)
C79 0.048(5) 0.080(6) 0.082(7) 0.002(5) -0.004(5) -0.023(5)
C80 0.121(13) 0.083(9) 0.095(8) -0.023(8) 0.005(9) 0.004(8)
C55' 0.060(5) 0.054(5) 0.066(6) 0.002(4) -0.013(4) -0.006(4)
C56' 0.065(6) 0.060(6) 0.071(6) 0.016(5) -0.012(5) -0.021(5)
C58' 0.073(6) 0.058(5) 0.068(6) 0.003(5) -0.006(5) -0.015(5)
C59' 0.069(6) 0.056(6) 0.082(7) 0.003(5) -0.017(5) -0.017(5)
C60' 0.34(3) 0.080(11) 0.047(12) -0.010(8) 0.035(12) -0.068(16)
C75' 0.055(5) 0.054(5) 0.072(6) 0.000(5) -0.008(4) -0.012(4)
C76' 0.063(6) 0.064(6) 0.061(6) 0.013(4) -0.013(4) -0.018(5)
C78' 0.056(5) 0.049(5) 0.081(7) 0.002(5) -0.002(5) -0.013(4)
C79' 0.063(6) 0.068(6) 0.057(6) 0.000(4) -0.004(5) -0.020(5)
C80' 0.130(14) 0.090(9) 0.116(10) -0.023(8) 0.030(10) 0.003(8)

loop_
_atom_type_symbol
_atom_type_description
_atom_type_scat_dispersion_real
_atom_type_scat_dispersion_imag
_atom_type_scat_source
C C 0.0033 0.0016 'International Tables Vol C Tables 4.2.6.8 and 6.1.1.4'
H H 0.0000 0.0000 'International Tables Vol C Tables 4.2.6.8 and 6.1.1.4'
N N 0.0061 0.0033 'International Tables Vol C Tables 4.2.6.8 and 6.1.1.4'
O O 0.0106 0.0060 'International Tables Vol C Tables 4.2.6.8 and 6.1.1.4'
F F 0.0171 0.0103 'International Tables Vol C Tables 4.2.6.8 and 6.1.1.4'

loop_
_geom_angle_atom_site_label_1
_geom_angle_atom_site_label_2
_geom_angle_atom_site_label_3
_geom_angle
_geom_angle_site_symmetry_1
_geom_angle_site_symmetry_3
C1 N1 C8 129.1(4) . .
C1 N1 C5 122.0(4) . .
C8 N1 C5 108.8(3) . .
C21 N2 C28 128.6(4) . .
C21 N2 C25 122.1(4) . .
C28 N2 C25 109.3(3) . .
C41 N3 C48 128.7(4) . .
C41 N3 C45 122.0(4) . .
C48 N3 C45 109.2(4) . .
C61 N4 C68 128.5(4) . .
C61 N4 C65 122.4(4) . .
C68 N4 C65 109.1(4) . .
C17 O1 C20 118.0(4) . .
C37 O2 C40 118.2(4) . .
C60' O3 C57 115.0(13) . .
C57 O3 C60 125.6(16) . .
C80' O4 C77 122.6(9) . .
C77 O4 C80 117.0(8) . .
C2 C1 N1 119.9(4) . .
C2 C1 H1 120.1 . .
N1 C1 H1 120.1 . .
C1 C2 C3 120.1(4) . .
C1 C2 C13 118.8(5) . .
C3 C2 C13 121.1(5) . .
C4 C3 C2 120.7(4) . .
C4 C3 H3 119.7 . .
C2 C3 H3 119.7 . .
C3 C4 C5 120.5(5) . .
C3 C4 H4 119.8 . .
C5 C4 H4 119.8 . .
C6 C5 N1 107.5(3) . .
C6 C5 C4 135.5(4) . .
N1 C5 C4 116.9(4) . .
C5 C6 C7 105.9(4) . .
C5 C6 C14 128.8(4) . .
C7 C6 C14 125.3(3) . .
C8 C7 C6 110.2(3) . .
C8 C7 H7 124.9 . .
C6 C7 H7 124.9 . .
C7 C8 N1 107.5(4) . .
C7 C8 C9 132.0(4) . .
N1 C8 C9 120.4(4) . .
C8 C9 C10 113.6(3) . .
C8 C9 H9A 108.9 . .
C10 C9 H9A 108.9 . .
C8 C9 H9B 108.9 . .
C10 C9 H9B 108.9 . .
H9A C9 H9B 107.7 . .
C9 C10 C11 111.8(3) . .
C9 C10 H10A 109.2 . .
C11 C10 H10A 109.2 . .
C9 C10 H10B 109.2 . .
C11 C10 H10B 109.2 . .
H10A C10 H10B 107.9 . .
C12 C11 C10 113.7(4) . .
C12 C11 H11A 108.8 . .
C10 C11 H11A 108.8 . .
C12 C11 H11B 108.8 . .
C10 C11 H11B 108.8 . .
H11A C11 H11B 107.7 . .
C11 C12 H12A 109.5 . .
C11 C12 H12B 109.5 . .
H12A C12 H12B 109.5 . .
C11 C12 H12C 109.5 . .
H12A C12 H12C 109.5 . .
H12B C12 H12C 109.5 . .
F2 C13 F3 106.9(5) . .
F2 C13 F1 104.9(6) . .
F3 C13 F1 103.6(6) . .
F2 C13 C2 113.2(5) . .
F3 C13 C2 111.4(5) . .
F1 C13 C2 116.0(5) . .
C19 C14 C15 116.6(4) . .
C19 C14 C6 121.0(4) . .
C15 C14 C6 122.4(3) . .
C16 C15 C14 121.8(4) . .
C16 C15 H15 119.1 . .
C14 C15 H15 119.1 . .
C15 C16 C17 120.8(4) . .
C15 C16 H16 119.6 . .
C17 C16 H16 119.6 . .
O1 C17 C16 116.9(4) . .
O1 C17 C18 124.1(4) . .
C16 C17 C18 118.9(4) . .
C17 C18 C19 119.5(4) . .
C17 C18 H18 120.3 . .
C19 C18 H18 120.3 . .
C14 C19 C18 122.3(4) . .
C14 C19 H19 118.8 . .
C18 C19 H19 118.8 . .
O1 C20 H20A 109.5 . .
O1 C20 H20B 109.5 . .
H20A C20 H20B 109.5 . .
O1 C20 H20C 109.5 . .
H20A C20 H20C 109.5 . .
H20B C20 H20C 109.5 . .
C22 C21 N2 119.8(4) . .
C22 C21 H21 120.1 . .
N2 C21 H21 120.1 . .
C21 C22 C23 119.9(4) . .
C21 C22 C33 120.4(5) . .
C23 C22 C33 119.7(5) . .
C24 C23 C22 120.1(4) . .
C24 C23 H23 120.0 . .
C22 C23 H23 120.0 . .
C23 C24 C25 120.8(4) . .
C23 C24 H24 119.6 . .
C25 C24 H24 119.6 . .
C24 C25 C26 135.3(4) . .
C24 C25 N2 117.2(4) . .
C26 C25 N2 107.4(3) . .
C25 C26 C27 106.1(4) . .
C25 C26 C34 127.8(4) . .
C27 C26 C34 126.1(4) . .
C28 C27 C26 110.2(3) . .
C28 C27 H27 124.9 . .
C26 C27 H27 124.9 . .
C27 C28 N2 107.1(4) . .
C27 C28 C29 131.9(4) . .
N2 C28 C29 121.0(4) . .
C28 C29 C30 114.3(3) . .
C28 C29 H29A 108.7 . .
C30 C29 H29A 108.7 . .
C28 C29 H29B 108.7 . .
C30 C29 H29B 108.7 . .
H29A C29 H29B 107.6 . .
C29 C30 C31 111.6(4) . .
C29 C30 H30A 109.3 . .
C31 C30 H30A 109.3 . .
C29 C30 H30B 109.3 . .
C31 C30 H30B 109.3 . .
H30A C30 H30B 108.0 . .
C32 C31 C30 113.8(4) . .
C32 C31 H31A 108.8 . .
C30 C31 H31A 108.8 . .
C32 C31 H31B 108.8 . .
C30 C31 H31B 108.8 . .
H31A C31 H31B 107.7 . .
C31 C32 H32A 109.5 . .
C31 C32 H32B 109.5 . .
H32A C32 H32B 109.5 . .
C31 C32 H32C 109.5 . .
H32A C32 H32C 109.5 . .
H32B C32 H32C 109.5 . .
F6 C33 F5 107.1(4) . .
F6 C33 F4 103.9(5) . .
F5 C33 F4 102.2(4) . .
F6 C33 C22 115.4(4) . .
F5 C33 C22 113.2(5) . .
F4 C33 C22 113.8(4) . .
C39 C34 C35 116.5(4) . .
C39 C34 C26 122.3(4) . .
C35 C34 C26 121.2(4) . .
C36 C35 C34 120.6(4) . .
C36 C35 H35 119.7 . .
C34 C35 H35 119.7 . .
C35 C36 C37 121.6(4) . .
C35 C36 H36 119.2 . .
C37 C36 H36 119.2 . .
O2 C37 C38 125.4(4) . .
O2 C37 C36 116.5(4) . .
C38 C37 C36 118.0(4) . .
C37 C38 C39 119.9(4) . .
C37 C38 H38 120.1 . .
C39 C38 H38 120.1 . .
C34 C39 C38 123.3(4) . .
C34 C39 H39 118.3 . .
C38 C39 H39 118.3 . .
O2 C40 H40A 109.5 . .
O2 C40 H40B 109.5 . .
H40A C40 H40B 109.5 . .
O2 C40 H40C 109.5 . .
H40A C40 H40C 109.5 . .
H40B C40 H40C 109.5 . .
C42 C41 N3 120.1(5) . .
C42 C41 H41 120.0 . .
N3 C41 H41 120.0 . .
C41 C42 C43 119.0(5) . .
C41 C42 C53 120.6(6) . .
C43 C42 C53 120.4(5) . .
C44 C43 C42 121.8(5) . .
C44 C43 H43 119.1 . .
C42 C43 H43 119.1 . .
C43 C44 C45 119.8(5) . .
C43 C44 H44 120.1 . .
C45 C44 H44 120.1 . .
C46 C45 N3 108.0(4) . .
C46 C45 C44 134.8(5) . .
N3 C45 C44 117.2(4) . .
C45 C46 C47 105.5(4) . .
C45 C46 C54 128.9(4) . .
C47 C46 C54 125.7(4) . .
C48 C47 C46 110.5(4) . .
C48 C47 H47 124.7 . .
C46 C47 H47 124.7 . .
C47 C48 N3 106.8(4) . .
C47 C48 C49 132.2(4) . .
N3 C48 C49 121.0(4) . .
C50 C49 C48 113.8(4) . .
C50 C49 H49A 108.8 . .
C48 C49 H49A 108.8 . .
C50 C49 H49B 108.8 . .
C48 C49 H49B 108.8 . .
H49A C49 H49B 107.7 . .
C49 C50 C51 111.7(4) . .
C49 C50 H50A 109.3 . .
C51 C50 H50A 109.3 . .
C49 C50 H50B 109.3 . .
C51 C50 H50B 109.3 . .
H50A C50 H50B 107.9 . .
C52 C51 C50 114.2(5) . .
C52 C51 H51A 108.7 . .
C50 C51 H51A 108.7 . .
C52 C51 H51B 108.7 . .
C50 C51 H51B 108.7 . .
H51A C51 H51B 107.6 . .
C51 C52 H52A 109.5 . .
C51 C52 H52B 109.5 . .
H52A C52 H52B 109.5 . .
C51 C52 H52C 109.5 . .
H52A C52 H52C 109.5 . .
H52B C52 H52C 109.5 . .
F8 C53 F9 109.1(5) . .
F8 C53 F7 102.5(5) . .
F9 C53 F7 102.0(6) . .
F8 C53 C42 115.4(6) . .
F9 C53 C42 112.8(5) . .
F7 C53 C42 113.8(5) . .
C59' C54 C55' 117.5(6) . .
C59 C54 C55 113.2(6) . .
C59' C54 C46 122.7(5) . .
C55' C54 C46 119.7(5) . .
C59 C54 C46 122.3(5) . .
C55 C54 C46 124.4(5) . .
C56 C57 O3 114.9(5) . .
C58' C57 O3 123.7(6) . .
C56 C57 C58 122.0(7) . .
O3 C57 C58 123.1(5) . .
C58' C57 C56' 117.0(6) . .
O3 C57 C56' 119.3(5) . .
C62 C61 N4 119.7(4) . .
C62 C61 H61 120.1 . .
N4 C61 H61 120.1 . .
C61 C62 C63 119.6(4) . .
C61 C62 C73 120.9(5) . .
C63 C62 C73 119.4(5) . .
C64 C63 C62 121.0(5) . .
C64 C63 H63 119.5 . .
C62 C63 H63 119.5 . .
C63 C64 C65 120.6(5) . .
C63 C64 H64 119.7 . .
C65 C64 H64 119.7 . .
C66 C65 C64 135.7(5) . .
C66 C65 N4 107.7(4) . .
C64 C65 N4 116.6(4) . .
C65 C66 C67 105.3(4) . .
C65 C66 C74 127.8(4) . .
C67 C66 C74 126.8(4) . .
C68 C67 C66 111.2(4) . .
C68 C67 H67 124.4 . .
C66 C67 H67 124.4 . .
C67 C68 N4 106.6(4) . .
C67 C68 C69 132.5(4) . .
N4 C68 C69 120.8(4) . .
C68 C69 C70 114.4(4) . .
C68 C69 H69A 108.7 . .
C70 C69 H69A 108.7 . .
C68 C69 H69B 108.7 . .
C70 C69 H69B 108.7 . .
H69A C69 H69B 107.6 . .
C69 C70 C71 113.0(4) . .
C69 C70 H70A 109.0 . .
C71 C70 H70A 109.0 . .
C69 C70 H70B 109.0 . .
C71 C70 H70B 109.0 . .
H70A C70 H70B 107.8 . .
C72 C71 C70 114.9(4) . .
C72 C71 H71A 108.6 . .
C70 C71 H71A 108.6 . .
C72 C71 H71B 108.6 . .
C70 C71 H71B 108.6 . .
H71A C71 H71B 107.5 . .
C71 C72 H72A 109.5 . .
C71 C72 H72B 109.5 . .
H72A C72 H72B 109.5 . .
C71 C72 H72C 109.5 . .
H72A C72 H72C 109.5 . .
H72B C72 H72C 109.5 . .
F11 C73 F12 107.9(5) . .
F11 C73 F10 102.1(5) . .
F12 C73 F10 102.5(6) . .
F11 C73 C62 115.5(6) . .
F12 C73 C62 113.6(5) . .
F10 C73 C62 113.9(5) . .
C79' C74 C75' 117.6(6) . .
C79' C74 C66 121.6(5) . .
C75' C74 C66 120.7(5) . .
C79 C74 C66 122.7(5) . .
C79 C74 C75 112.4(6) . .
C66 C74 C75 124.9(5) . .
C76 C77 O4 115.3(6) . .
C78' C77 O4 124.2(6) . .
C76 C77 C78 121.4(7) . .
O4 C77 C78 123.3(6) . .
C78' C77 C76' 116.2(6) . .
O4 C77 C76' 119.6(5) . .
C56 C55 C54 122.8(7) . .
C56 C55 H55 118.6 . .
C54 C55 H55 118.6 . .
C57 C56 C55 119.4(8) . .
C57 C56 H56 120.3 . .
C55 C56 H56 120.3 . .
C59 C58 C57 119.0(7) . .
C59 C58 H58 120.5 . .
C57 C58 H58 120.5 . .
C58 C59 C54 123.5(7) . .
C58 C59 H59 118.3 . .
C54 C59 H59 118.3 . .
O3 C60 H60A 109.5 . .
O3 C60 H60B 109.5 . .
H60A C60 H60B 109.5 . .
O3 C60 H60C 109.5 . .
H60A C60 H60C 109.5 . .
H60B C60 H60C 109.5 . .
C76 C75 C74 121.3(7) . .
C76 C75 H75 119.4 . .
C74 C75 H75 119.3 . .
C77 C76 C75 121.3(8) . .
C77 C76 H76 119.4 . .
C75 C76 H76 119.4 . .
C79 C78 C77 118.3(8) . .
C79 C78 H78 120.9 . .
C77 C78 H78 120.9 . .
C78 C79 C74 125.1(7) . .
C78 C79 H79 117.5 . .
C74 C79 H79 117.5 . .
O4 C80 H80A 109.5 . .
O4 C80 H80B 109.5 . .
H80A C80 H80B 109.5 . .
O4 C80 H80C 109.5 . .
H80A C80 H80C 109.5 . .
H80B C80 H80C 109.5 . .
C56' C55' C54 119.2(7) . .
C56' C55' H55' 120.4 . .
C54 C55' H55' 120.4 . .
C55' C56' C57 121.5(7) . .
C55' C56' H56' 119.3 . .
C57 C56' H56' 119.3 . .
C57 C58' C59' 120.6(8) . .
C57 C58' H58' 119.7 . .
C59' C58' H58' 119.7 . .
C58' C59' C54 124.1(8) . .
C58' C59' H59' 118.0 . .
C54 C59' H59' 118.0 . .
O3 C60' H60D 109.5 . .
O3 C60' H60E 109.5 . .
H60D C60' H60E 109.5 . .
O3 C60' H60F 109.5 . .
H60D C60' H60F 109.5 . .
H60E C60' H60F 109.5 . .
C76' C75' C74 119.8(7) . .
C76' C75' H75' 120.1 . .
C74 C75' H75' 120.1 . .
C75' C76' C77 121.3(7) . .
C75' C76' H76' 119.3 . .
C77 C76' H76' 119.3 . .
C77 C78' C79' 121.6(8) . .
C77 C78' H78' 119.2 . .
C79' C78' H78' 119.2 . .
C78' C79' C74 123.4(7) . .
C78' C79' H79' 118.3 . .
C74 C79' H79' 118.3 . .
O4 C80' H80D 109.5 . .
O4 C80' H80E 109.5 . .
H80D C80' H80E 109.5 . .
O4 C80' H80F 109.5 . .
H80D C80' H80F 109.5 . .
H80E C80' H80F 109.5 . .

loop_
_geom_bond_atom_site_label_1
_geom_bond_atom_site_label_2
_geom_bond_distance
_geom_bond_site_symmetry_2
N1 C1 1.364(5) .
N1 C8 1.372(5) .
N1 C5 1.413(5) .
N2 C21 1.359(5) .
N2 C28 1.382(5) .
N2 C25 1.408(5) .
N3 C41 1.369(5) .
N3 C48 1.372(5) .
N3 C45 1.408(5) .
N4 C61 1.366(5) .
N4 C68 1.373(5) .
N4 C65 1.410(5) .
O1 C17 1.360(5) .
O1 C20 1.433(5) .
O2 C37 1.354(5) .
O2 C40 1.403(5) .
O3 C60' 1.366(15) .
O3 C57 1.376(5) .
O3 C60 1.405(16) .
O4 C80' 1.342(13) .
O4 C77 1.374(5) .
O4 C80 1.441(13) .
F1 C13 1.301(7) .
F2 C13 1.283(6) .
F3 C13 1.298(6) .
F4 C33 1.329(6) .
F5 C33 1.321(6) .
F6 C33 1.270(6) .
F7 C53 1.331(7) .
F8 C53 1.271(6) .
F9 C53 1.297(6) .
F10 C73 1.337(7) .
F11 C73 1.278(6) .
F12 C73 1.307(6) .
C1 C2 1.356(6) .
C1 H1 0.9300 .
C2 C3 1.409(7) .
C2 C13 1.471(7) .
C3 C4 1.351(6) .
C3 H3 0.9300 .
C4 C5 1.416(5) .
C4 H4 0.9300 .
C5 C6 1.383(5) .
C6 C7 1.418(5) .
C6 C14 1.459(5) .
C7 C8 1.351(5) .
C7 H7 0.9300 .
C8 C9 1.488(6) .
C9 C10 1.509(5) .
C9 H9A 0.9700 .
C9 H9B 0.9700 .
C10 C11 1.512(6) .
C10 H10A 0.9700 .
C10 H10B 0.9700 .
C11 C12 1.495(6) .
C11 H11A 0.9700 .
C11 H11B 0.9700 .
C12 H12A 0.9600 .
C12 H12B 0.9600 .
C12 H12C 0.9600 .
C14 C19 1.377(5) .
C14 C15 1.388(5) .
C15 C16 1.370(5) .
C15 H15 0.9300 .
C16 C17 1.371(5) .
C16 H16 0.9300 .
C17 C18 1.381(6) .
C18 C19 1.387(5) .
C18 H18 0.9300 .
C19 H19 0.9300 .
C20 H20A 0.9600 .
C20 H20B 0.9600 .
C20 H20C 0.9600 .
C21 C22 1.350(6) .
C21 H21 0.9300 .
C22 C23 1.413(6) .
C22 C33 1.470(6) .
C23 C24 1.360(5) .
C23 H23 0.9300 .
C24 C25 1.389(5) .
C24 H24 0.9300 .
C25 C26 1.391(5) .
C26 C27 1.419(5) .
C26 C34 1.458(5) .
C27 C28 1.360(5) .
C27 H27 0.9300 .
C28 C29 1.485(6) .
C29 C30 1.494(5) .
C29 H29A 0.9700 .
C29 H29B 0.9700 .
C30 C31 1.517(6) .
C30 H30A 0.9700 .
C30 H30B 0.9700 .
C31 C32 1.455(6) .
C31 H31A 0.9700 .
C31 H31B 0.9700 .
C32 H32A 0.9600 .
C32 H32B 0.9600 .
C32 H32C 0.9600 .
C34 C39 1.372(5) .
C34 C35 1.392(5) .
C35 C36 1.375(5) .
C35 H35 0.9300 .
C36 C37 1.387(5) .
C36 H36 0.9300 .
C37 C38 1.368(5) .
C38 C39 1.376(5) .
C38 H38 0.9300 .
C39 H39 0.9300 .
C40 H40A 0.9600 .
C40 H40B 0.9600 .
C40 H40C 0.9600 .
C41 C42 1.341(6) .
C41 H41 0.9300 .
C42 C43 1.425(7) .
C42 C53 1.461(7) .
C43 C44 1.335(6) .
C43 H43 0.9300 .
C44 C45 1.410(6) .
C44 H44 0.9300 .
C45 C46 1.384(5) .
C46 C47 1.418(5) .
C46 C54 1.461(5) .
C47 C48 1.365(5) .
C47 H47 0.9300 .
C48 C49 1.491(6) .
C49 C50 1.489(6) .
C49 H49A 0.9700 .
C49 H49B 0.9700 .
C50 C51 1.519(6) .
C50 H50A 0.9700 .
C50 H50B 0.9700 .
C51 C52 1.438(7) .
C51 H51A 0.9700 .
C51 H51B 0.9700 .
C52 H52A 0.9600 .
C52 H52B 0.9600 .
C52 H52C 0.9600 .
C54 C59' 1.364(9) .
C54 C55' 1.397(9) .
C54 C59 1.410(9) .
C54 C55 1.438(9) .
C57 C56 1.325(9) .
C57 C58' 1.335(9) .
C57 C58 1.381(9) .
C57 C56' 1.456(9) .
C61 C62 1.344(6) .
C61 H61 0.9300 .
C62 C63 1.417(6) .
C62 C73 1.456(7) .
C63 C64 1.343(6) .
C63 H63 0.9300 .
C64 C65 1.406(6) .
C64 H64 0.9300 .
C65 C66 1.385(5) .
C66 C67 1.411(5) .
C66 C74 1.448(5) .
C67 C68 1.354(5) .
C67 H67 0.9300 .
C68 C69 1.490(6) .
C69 C70 1.493(6) .
C69 H69A 0.9700 .
C69 H69B 0.9700 .
C70 C71 1.529(6) .
C70 H70A 0.9700 .
C70 H70B 0.9700 .
C71 C72 1.474(7) .
C71 H71A 0.9700 .
C71 H71B 0.9700 .
C72 H72A 0.9600 .
C72 H72B 0.9600 .
C72 H72C 0.9600 .
C74 C79' 1.366(9) .
C74 C75' 1.376(9) .
C74 C79 1.402(10) .
C74 C75 1.480(9) .
C77 C76 1.322(10) .
C77 C78' 1.343(9) .
C77 C78 1.391(10) .
C77 C76' 1.444(9) .
C55 C56 1.367(11) .
C55 H55 0.9300 .
C56 H56 0.9300 .
C58 C59 1.352(11) .
C58 H58 0.9300 .
C59 H59 0.9300 .
C60 H60A 0.9600 .
C60 H60B 0.9600 .
C60 H60C 0.9600 .
C75 C76 1.350(11) .
C75 H75 0.9300 .
C76 H76 0.9300 .
C78 C79 1.343(11) .
C78 H78 0.9300 .
C79 H79 0.9300 .
C80 H80A 0.9600 .
C80 H80B 0.9600 .
C80 H80C 0.9600 .
C55' C56' 1.357(10) .
C55' H55' 0.9300 .
C56' H56' 0.9300 .
C58' C59' 1.355(11) .
C58' H58' 0.9300 .
C59' H59' 0.9300 .
C60' H60D 0.9600 .
C60' H60E 0.9600 .
C60' H60F 0.9600 .
C75' C76' 1.375(10) .
C75' H75' 0.9300 .
C76' H76' 0.9300 .
C78' C79' 1.354(10) .
C78' H78' 0.9300 .
C79' H79' 0.9300 .
C80' H80D 0.9600 .
C80' H80E 0.9600 .
C80' H80F 0.9600 .

loop_
_geom_hbond_atom_site_label_D
_geom_hbond_atom_site_label_H
_geom_hbond_atom_site_label_A
_geom_hbond_distance_DH
_geom_hbond_distance_HA
_geom_hbond_distance_DA
_geom_hbond_angle_DHA
_geom_hbond_site_symmetry_A
C80 H80C F11 0.96 2.59 3.168(16) 118.6 2_575
C60 H60C F8 0.96 2.35 3.124(18) 137.3 2_675

loop_
_geom_torsion_atom_site_label_1
_geom_torsion_atom_site_label_2
_geom_torsion_atom_site_label_3
_geom_torsion_atom_site_label_4
_geom_torsion
_geom_torsion_site_symmetry_1
_geom_torsion_site_symmetry_2
_geom_torsion_site_symmetry_3
_geom_torsion_site_symmetry_4
C8 N1 C1 C2 -178.0(4) . . . .
C5 N1 C1 C2 -1.3(6) . . . .
N1 C1 C2 C3 1.1(7) . . . .
N1 C1 C2 C13 -179.6(4) . . . .
C1 C2 C3 C4 -1.2(7) . . . .
C13 C2 C3 C4 179.6(4) . . . .
C2 C3 C4 C5 1.4(7) . . . .
C1 N1 C5 C6 -175.9(3) . . . .
C8 N1 C5 C6 1.4(4) . . . .
C1 N1 C5 C4 1.4(5) . . . .
C8 N1 C5 C4 178.7(3) . . . .
C3 C4 C5 C6 174.9(4) . . . .
C3 C4 C5 N1 -1.4(6) . . . .
N1 C5 C6 C7 -1.3(4) . . . .
C4 C5 C6 C7 -177.9(4) . . . .
N1 C5 C6 C14 179.0(4) . . . .
C4 C5 C6 C14 2.4(7) . . . .
C5 C6 C7 C8 0.8(5) . . . .
C14 C6 C7 C8 -179.5(4) . . . .
C6 C7 C8 N1 0.0(5) . . . .
C6 C7 C8 C9 -177.2(4) . . . .
C1 N1 C8 C7 176.2(4) . . . .
C5 N1 C8 C7 -0.8(4) . . . .
C1 N1 C8 C9 -6.2(6) . . . .
C5 N1 C8 C9 176.7(3) . . . .
C7 C8 C9 C10 1.9(7) . . . .
N1 C8 C9 C10 -175.0(4) . . . .
C8 C9 C10 C11 175.3(4) . . . .
C9 C10 C11 C12 -179.1(4) . . . .
C1 C2 C13 F2 122.7(6) . . . .
C3 C2 C13 F2 -58.1(8) . . . .
C1 C2 C13 F3 -116.8(6) . . . .
C3 C2 C13 F3 62.4(7) . . . .
C1 C2 C13 F1 1.4(8) . . . .
C3 C2 C13 F1 -179.4(5) . . . .
C5 C6 C14 C19 -146.3(4) . . . .
C7 C6 C14 C19 34.0(6) . . . .
C5 C6 C14 C15 34.0(6) . . . .
C7 C6 C14 C15 -145.7(4) . . . .
C19 C14 C15 C16 -0.6(6) . . . .
C6 C14 C15 C16 179.1(4) . . . .
C14 C15 C16 C17 -0.7(6) . . . .
C20 O1 C17 C16 169.9(4) . . . .
C20 O1 C17 C18 -7.9(6) . . . .
C15 C16 C17 O1 -177.4(4) . . . .
C15 C16 C17 C18 0.6(6) . . . .
O1 C17 C18 C19 178.6(4) . . . .
C16 C17 C18 C19 0.8(6) . . . .
C15 C14 C19 C18 2.0(6) . . . .
C6 C14 C19 C18 -177.7(4) . . . .
C17 C18 C19 C14 -2.1(6) . . . .
C28 N2 C21 C22 177.1(4) . . . .
C25 N2 C21 C22 -4.4(6) . . . .
N2 C21 C22 C23 0.8(6) . . . .
N2 C21 C22 C33 -179.4(4) . . . .
C21 C22 C23 C24 1.7(7) . . . .
C33 C22 C23 C24 -178.1(4) . . . .
C22 C23 C24 C25 -0.7(6) . . . .
C23 C24 C25 C26 -177.6(4) . . . .
C23 C24 C25 N2 -2.7(6) . . . .
C21 N2 C25 C24 5.3(5) . . . .
C28 N2 C25 C24 -175.9(3) . . . .
C21 N2 C25 C26 -178.5(3) . . . .
C28 N2 C25 C26 0.3(4) . . . .
C24 C25 C26 C27 174.3(5) . . . .
N2 C25 C26 C27 -1.0(4) . . . .
C24 C25 C26 C34 -4.3(7) . . . .
N2 C25 C26 C34 -179.6(4) . . . .
C25 C26 C27 C28 1.3(5) . . . .
C34 C26 C27 C28 180.0(4) . . . .
C26 C27 C28 N2 -1.1(5) . . . .
C26 C27 C28 C29 180.0(4) . . . .
C21 N2 C28 C27 179.2(4) . . . .
C25 N2 C28 C27 0.5(4) . . . .
C21 N2 C28 C29 -1.8(6) . . . .
C25 N2 C28 C29 179.5(3) . . . .
C27 C28 C29 C30 1.9(7) . . . .
N2 C28 C29 C30 -176.8(4) . . . .
C28 C29 C30 C31 173.8(4) . . . .
C29 C30 C31 C32 -178.9(5) . . . .
C21 C22 C33 F6 -115.6(6) . . . .
C23 C22 C33 F6 64.2(7) . . . .
C21 C22 C33 F5 120.5(5) . . . .
C23 C22 C33 F5 -59.7(6) . . . .
C21 C22 C33 F4 4.4(7) . . . .
C23 C22 C33 F4 -175.7(4) . . . .
C25 C26 C34 C39 146.8(4) . . . .
C27 C26 C34 C39 -31.6(6) . . . .
C25 C26 C34 C35 -35.6(6) . . . .
C27 C26 C34 C35 146.0(4) . . . .
C39 C34 C35 C36 -1.1(6) . . . .
C26 C34 C35 C36 -178.8(4) . . . .
C34 C35 C36 C37 0.2(6) . . . .
C40 O2 C37 C38 7.0(6) . . . .
C40 O2 C37 C36 -172.1(4) . . . .
C35 C36 C37 O2 -179.2(4) . . . .
C35 C36 C37 C38 1.7(6) . . . .
O2 C37 C38 C39 178.4(4) . . . .
C36 C37 C38 C39 -2.5(6) . . . .
C35 C34 C39 C38 0.2(6) . . . .
C26 C34 C39 C38 177.9(4) . . . .
C37 C38 C39 C34 1.6(6) . . . .
C48 N3 C41 C42 179.7(4) . . . .
C45 N3 C41 C42 -1.9(6) . . . .
N3 C41 C42 C43 -0.7(6) . . . .
N3 C41 C42 C53 179.8(4) . . . .
C41 C42 C43 C44 2.8(7) . . . .
C53 C42 C43 C44 -177.7(5) . . . .
C42 C43 C44 C45 -2.3(7) . . . .
C41 N3 C45 C46 -178.2(3) . . . .
C48 N3 C45 C46 0.5(4) . . . .
C41 N3 C45 C44 2.4(5) . . . .
C48 N3 C45 C44 -178.9(3) . . . .
C43 C44 C45 C46 -179.5(4) . . . .
C43 C44 C45 N3 -0.3(6) . . . .
N3 C45 C46 C47 -0.5(4) . . . .
C44 C45 C46 C47 178.7(4) . . . .
N3 C45 C46 C54 178.9(3) . . . .
C44 C45 C46 C54 -1.9(7) . . . .
C45 C46 C47 C48 0.4(4) . . . .
C54 C46 C47 C48 -179.0(4) . . . .
C46 C47 C48 N3 -0.2(4) . . . .
C46 C47 C48 C49 -178.0(4) . . . .
C41 N3 C48 C47 178.4(4) . . . .
C45 N3 C48 C47 -0.2(4) . . . .
C41 N3 C48 C49 -3.5(6) . . . .
C45 N3 C48 C49 177.9(3) . . . .
C47 C48 C49 C50 1.5(7) . . . .
N3 C48 C49 C50 -176.0(4) . . . .
C48 C49 C50 C51 174.5(4) . . . .
C49 C50 C51 C52 -178.3(5) . . . .
C41 C42 C53 F8 -115.0(7) . . . .
C43 C42 C53 F8 65.5(8) . . . .
C41 C42 C53 F9 118.7(6) . . . .
C43 C42 C53 F9 -60.8(8) . . . .
C41 C42 C53 F7 3.1(8) . . . .
C43 C42 C53 F7 -176.4(5) . . . .
C45 C46 C54 C59' 146.9(6) . . . .
C47 C46 C54 C59' -33.8(7) . . . .
C45 C46 C54 C55' -35.3(7) . . . .
C47 C46 C54 C55' 144.0(5) . . . .
C45 C46 C54 C59 -146.2(5) . . . .
C47 C46 C54 C59 33.1(7) . . . .
C45 C46 C54 C55 35.7(7) . . . .
C47 C46 C54 C55 -145.0(5) . . . .
C60' O3 C57 C56 132.5(18) . . . .
C60 O3 C57 C56 161.5(16) . . . .
C60' O3 C57 C58' 22.5(19) . . . .
C60 O3 C57 C58' 51.5(17) . . . .
C60' O3 C57 C58 -47.0(19) . . . .
C60 O3 C57 C58 -18.0(17) . . . .
C60' O3 C57 C56' -158.3(18) . . . .
C60 O3 C57 C56' -129.3(16) . . . .
C68 N4 C61 C62 179.0(4) . . . .
C65 N4 C61 C62 -2.7(6) . . . .
N4 C61 C62 C63 1.3(6) . . . .
N4 C61 C62 C73 -179.9(4) . . . .
C61 C62 C63 C64 0.4(7) . . . .
C73 C62 C63 C64 -178.5(5) . . . .
C62 C63 C64 C65 -0.5(7) . . . .
C63 C64 C65 C66 179.1(4) . . . .
C63 C64 C65 N4 -0.8(6) . . . .
C61 N4 C65 C66 -177.4(3) . . . .
C68 N4 C65 C66 1.1(4) . . . .
C61 N4 C65 C64 2.5(5) . . . .
C68 N4 C65 C64 -179.0(3) . . . .
C64 C65 C66 C67 178.8(5) . . . .
N4 C65 C66 C67 -1.4(4) . . . .
C64 C65 C66 C74 -1.3(8) . . . .
N4 C65 C66 C74 178.6(3) . . . .
C65 C66 C67 C68 1.2(4) . . . .
C74 C66 C67 C68 -178.8(4) . . . .
C66 C67 C68 N4 -0.5(4) . . . .
C66 C67 C68 C69 -178.1(4) . . . .
C61 N4 C68 C67 178.1(4) . . . .
C65 N4 C68 C67 -0.4(4) . . . .
C61 N4 C68 C69 -4.0(6) . . . .
C65 N4 C68 C69 177.5(3) . . . .
C67 C68 C69 C70 1.1(7) . . . .
N4 C68 C69 C70 -176.2(4) . . . .
C68 C69 C70 C71 174.6(4) . . . .
C69 C70 C71 C72 -179.5(5) . . . .
C61 C62 C73 F11 -112.8(7) . . . .
C63 C62 C73 F11 66.0(7) . . . .
C61 C62 C73 F12 121.7(6) . . . .
C63 C62 C73 F12 -59.5(7) . . . .
C61 C62 C73 F10 4.9(8) . . . .
C63 C62 C73 F10 -176.3(5) . . . .
C65 C66 C74 C79' 146.8(6) . . . .
C67 C66 C74 C79' -33.3(7) . . . .
C65 C66 C74 C75' -36.6(7) . . . .
C67 C66 C74 C75' 143.3(5) . . . .
C65 C66 C74 C79 -146.2(6) . . . .
C67 C66 C74 C79 33.7(7) . . . .
C65 C66 C74 C75 36.5(7) . . . .
C67 C66 C74 C75 -143.5(5) . . . .
C80' O4 C77 C76 123.9(10) . . . .
C80 O4 C77 C76 163.1(8) . . . .
C80' O4 C77 C78' 15.9(12) . . . .
C80 O4 C77 C78' 55.1(10) . . . .
C80' O4 C77 C78 -54.0(11) . . . .
C80 O4 C77 C78 -14.8(10) . . . .
C80' O4 C77 C76' -165.5(10) . . . .
C80 O4 C77 C76' -126.3(8) . . . .
C59' C54 C55 C56 49.1(9) . . . .
C55' C54 C55 C56 -75.8(9) . . . .
C59 C54 C55 C56 -1.0(10) . . . .
C46 C54 C55 C56 177.3(6) . . . .
C58' C57 C56 C55 -54.9(9) . . . .
O3 C57 C56 C55 176.5(6) . . . .
C58 C57 C56 C55 -4.0(11) . . . .
C56' C57 C56 C55 65.5(8) . . . .
C54 C55 C56 C57 3.4(12) . . . .
C56 C57 C58 C59 2.2(12) . . . .
C58' C57 C58 C59 70.2(9) . . . .
O3 C57 C58 C59 -178.4(6) . . . .
C56' C57 C58 C59 -52.7(9) . . . .
C57 C58 C59 C54 0.4(13) . . . .
C59' C54 C59 C58 -69.3(9) . . . .
C55' C54 C59 C58 55.1(9) . . . .
C55 C54 C59 C58 -0.9(11) . . . .
C46 C54 C59 C58 -179.2(7) . . . .
C79' C74 C75 C76 49.7(8) . . . .
C75' C74 C75 C76 -74.9(8) . . . .
C79 C74 C75 C76 -0.9(10) . . . .
C66 C74 C75 C76 176.5(6) . . . .
C78' C77 C76 C75 -55.4(9) . . . .
O4 C77 C76 C75 176.5(7) . . . .
C78 C77 C76 C75 -5.6(12) . . . .
C76' C77 C76 C75 65.0(8) . . . .
C74 C75 C76 C77 3.4(12) . . . .
C76 C77 C78 C79 5.2(12) . . . .
C78' C77 C78 C79 70.9(9) . . . .
O4 C77 C78 C79 -177.1(7) . . . .
C76' C77 C78 C79 -51.0(9) . . . .
C77 C78 C79 C74 -2.8(14) . . . .
C79' C74 C79 C78 -68.3(9) . . . .
C75' C74 C79 C78 57.4(10) . . . .
C66 C74 C79 C78 -176.8(7) . . . .
C75 C74 C79 C78 0.8(11) . . . .
C59' C54 C55' C56' -2.4(10) . . . .
C59 C54 C55' C56' -52.4(8) . . . .
C55 C54 C55' C56' 65.0(8) . . . .
C46 C54 C55' C56' 179.7(6) . . . .
C54 C55' C56' C57 0.9(11) . . . .
C56 C57 C56' C55' -73.4(9) . . . .
C58' C57 C56' C55' 1.8(11) . . . .
O3 C57 C56' C55' -177.4(6) . . . .
C58 C57 C56' C55' 53.9(9) . . . .
C56 C57 C58' C59' 54.7(9) . . . .
O3 C57 C58' C59' 176.2(7) . . . .
C58 C57 C58' C59' -73.5(9) . . . .
C56' C57 C58' C59' -3.0(12) . . . .
C57 C58' C59' C54 1.6(14) . . . .
C55' C54 C59' C58' 1.3(12) . . . .
C59 C54 C59' C58' 69.9(9) . . . .
C55 C54 C59' C58' -51.3(9) . . . .
C46 C54 C59' C58' 179.1(7) . . . .
C79' C74 C75' C76' -3.7(10) . . . .
C79 C74 C75' C76' -52.9(8) . . . .
C66 C74 C75' C76' 179.6(6) . . . .
C75 C74 C75' C76' 64.4(7) . . . .
C74 C75' C76' C77 1.4(11) . . . .
C76 C77 C76' C75' -73.0(8) . . . .
C78' C77 C76' C75' 1.0(10) . . . .
O4 C77 C76' C75' -177.7(6) . . . .
C78 C77 C76' C75' 53.4(9) . . . .
C76 C77 C78' C79' 56.8(9) . . . .
O4 C77 C78' C79' 177.5(7) . . . .
C78 C77 C78' C79' -72.1(9) . . . .
C76' C77 C78' C79' -1.1(11) . . . .
C77 C78' C79' C74 -1.3(13) . . . .
C75' C74 C79' C78' 3.7(11) . . . .
C79 C74 C79' C78' 70.0(9) . . . .
C66 C74 C79' C78' -179.6(7) . . . .
C75 C74 C79' C78' -50.1(9) . . . .
